data_4513028
loop_
_publ_author_name
'Gava, Riccardo'
'Olmos, Andrea'
'Noverges, B\'arbara'
'Varea, Teresa'
'\'Alvarez, Eleuterio'
'Belderrain, Tom\'as R.'
'Caballero, Ana'
'Asensio, Gregorio'
'P\'erez, Pedro J.'

_publ_section_title
;
 Discovering Copper for Methane C--H Bond Functionalization
;
_journal_issue 6
_journal_name_full 'ACS Catalysis'
_journal_page_first 3726
_journal_paper_doi 10.1021/acscatal.5b00718
_journal_volume 5
_journal_year 2015
_chemical_formula_moiety 'C15 H B Br3 F18 N6 Tl'
_chemical_formula_sum 'C15 H B Br3 F18 N6 Tl'
_chemical_formula_weight 1062.13
_chemical_name_systematic
; 
 ? 
;
_space_group_IT_number 2
_symmetry_cell_setting triclinic
_symmetry_space_group_name_Hall '-P 1'
_symmetry_space_group_name_H-M 'P -1'
_atom_sites_solution_hydrogens geom
_atom_sites_solution_primary direct
_atom_sites_solution_secondary difmap
_audit_creation_method SHELXL-97
_cell_angle_alpha 111.406(2)
_cell_angle_beta 92.343(2)
_cell_angle_gamma 99.301(2)
_cell_formula_units_Z 2
_cell_length_a 9.4814(8)
_cell_length_b 10.7650(9)
_cell_length_c 13.9827(11)
_cell_measurement_reflns_used 7096
_cell_measurement_temperature 213(2)
_cell_measurement_theta_max 30.35
_cell_measurement_theta_min 2.05
_cell_volume 1303.49(19)
_computing_cell_refinement 'APEX2 Software Suite (Bruker, 2007)'
_computing_data_collection 'APEX2 Software Suite (Bruker, 2007)'
_computing_data_reduction 'APEX2 Software Suite (Bruker, 2007)'
_computing_molecular_graphics 'SHELXTL (Sheldrick, 2008)'
_computing_publication_material 'SHELXTL and publCIF (Westrip, 2010)'
_computing_structure_refinement 'SHELXL97 (Sheldrick, 2008)'
_computing_structure_solution 'SIR2002 (Burla et al., 2003)'
_diffrn_ambient_temperature 213(2)
_diffrn_detector_area_resol_mean 8.26
_diffrn_measured_fraction_theta_full 0.992
_diffrn_measured_fraction_theta_max 0.992
_diffrn_measurement_device_type
;
 Bruker-Nonius X8kappa APEX II CCD area detector
;
_diffrn_measurement_method 'phi and omega scans with narrow frames'
_diffrn_radiation_monochromator graphite
_diffrn_radiation_source 'fine-focus sealed tube'
_diffrn_radiation_type MoK\a
_diffrn_radiation_wavelength 0.71073
_diffrn_reflns_av_R_equivalents 0.0365
_diffrn_reflns_av_sigmaI/netI 0.0327
_diffrn_reflns_limit_h_max 11
_diffrn_reflns_limit_h_min -11
_diffrn_reflns_limit_k_max 12
_diffrn_reflns_limit_k_min -12
_diffrn_reflns_limit_l_max 16
_diffrn_reflns_limit_l_min -16
_diffrn_reflns_number 20328
_diffrn_reflns_theta_full 25.25
_diffrn_reflns_theta_max 25.25
_diffrn_reflns_theta_min 1.57
_diffrn_standards_decay_% 0
_exptl_absorpt_coefficient_mu 10.944
_exptl_absorpt_correction_T_max 0.1378
_exptl_absorpt_correction_T_min 0.0969
_exptl_absorpt_correction_type multi-scan
_exptl_absorpt_process_details
;
program SADABS, Bruker (2001).
;
_exptl_crystal_colour colourless
_exptl_crystal_density_diffrn 2.706
_exptl_crystal_density_method 'not measured'
_exptl_crystal_description prism
_exptl_crystal_F_000 972
_exptl_crystal_size_max 0.40
_exptl_crystal_size_mid 0.40
_exptl_crystal_size_min 0.30
_refine_diff_density_max 2.923
_refine_diff_density_min -2.702
_refine_diff_density_rms 0.192
_refine_ls_extinction_method none
_refine_ls_goodness_of_fit_ref 1.032
_refine_ls_hydrogen_treatment constr
_refine_ls_matrix_type full
_refine_ls_number_parameters 397
_refine_ls_number_reflns 4681
_refine_ls_number_restraints 0
_refine_ls_restrained_S_all 1.032
_refine_ls_R_factor_all 0.0451
_refine_ls_R_factor_gt 0.0420
_refine_ls_shift/su_max 0.001
_refine_ls_shift/su_mean 0.000
_refine_ls_structure_factor_coef Fsqd
_refine_ls_weighting_details 'calc w=1/[\s^2^(Fo^2^)+(0.0822P)^2^+4.7564P] where P=(Fo^2^+2Fc^2^)/3'
_refine_ls_weighting_scheme calc
_refine_ls_wR_factor_gt 0.1142
_refine_ls_wR_factor_ref 0.1165
_reflns_number_gt 4420
_reflns_number_total 4681
_reflns_threshold_expression >2sigma(I)
_cod_data_source_file cs5b00718_si_001.cif
_cod_data_source_block 1
_cod_depositor_comments
;
The following automatic conversions were performed:

'_symmetry_cell_setting' value 'Triclinic' changed to 'triclinic'
according to
/usr/data/users/saulius/crontab/automatic-downloads/rss-feeds/ACS/lib/dictionaries/cif_core.dic
dictionary named 'cif_core.dic' version 2.4.2 from 2011-04-26.

Automatic conversion script
Id: cif_fix_values 3271 2015-04-21 07:52:19Z andrius 

 Adding full bibliography for 4513028--4513030.cif.
;
_cod_database_code 4513028

loop_
_symmetry_equiv_pos_as_xyz
'x, y, z'
'-x, -y, -z'

loop_
_atom_site_label
_atom_site_type_symbol
_atom_site_fract_x
_atom_site_fract_y
_atom_site_fract_z
_atom_site_U_iso_or_equiv
_atom_site_adp_type
_atom_site_occupancy
_atom_site_symmetry_multiplicity
_atom_site_calc_flag
_atom_site_refinement_flags
Tl1 Tl 0.50558(2) 0.47793(3) 0.242005(18) 0.03286(12) Uani 1 1 d .
Br1 Br -0.11360(9) 0.12060(8) 0.24109(7) 0.0490(2) Uani 1 1 d .
Br2 Br 0.47275(9) 0.99022(8) 0.66406(6) 0.0498(2) Uani 1 1 d .
Br3 Br 0.27644(11) 0.77285(9) -0.04195(6) 0.0516(2) Uani 1 1 d .
N1 N 0.2146(6) 0.3936(5) 0.2158(4) 0.0250(11) Uani 1 1 d .
N2 N 0.1316(5) 0.4781(5) 0.2694(4) 0.0221(10) Uani 1 1 d .
N3 N 0.3908(5) 0.6472(5) 0.4074(4) 0.0203(10) Uani 1 1 d .
N4 N 0.2794(5) 0.7039(5) 0.3935(4) 0.0213(10) Uani 1 1 d .
N5 N 0.3801(5) 0.6644(5) 0.1963(4) 0.0231(10) Uani 1 1 d .
N6 N 0.2381(6) 0.6598(5) 0.2033(4) 0.0225(10) Uani 1 1 d .
C1 C 0.1479(7) 0.2683(6) 0.2030(5) 0.0277(13) Uani 1 1 d .
C2 C 0.0200(7) 0.2705(7) 0.2470(5) 0.0278(13) Uani 1 1 d .
C3 C 0.0128(6) 0.4067(6) 0.2900(5) 0.0258(13) Uani 1 1 d .
C4 C 0.2106(8) 0.1481(7) 0.1427(6) 0.0353(15) Uani 1 1 d .
F1 F 0.1433(7) 0.0837(6) 0.0480(4) 0.0732(18) Uani 1 1 d .
F2 F 0.2058(6) 0.0600(5) 0.1882(4) 0.0584(14) Uani 1 1 d .
F3 F 0.3481(5) 0.1839(5) 0.1311(4) 0.0525(12) Uani 1 1 d .
C5 C -0.0964(8) 0.4756(8) 0.3510(6) 0.0381(16) Uani 1 1 d .
F4 F -0.1923(6) 0.3876(5) 0.3724(5) 0.0674(17) Uani 1 1 d .
F5 F -0.1689(5) 0.5336(6) 0.2991(4) 0.0560(13) Uani 1 1 d .
F6 F -0.0401(5) 0.5730(5) 0.4395(4) 0.0471(11) Uani 1 1 d .
C6 C 0.4654(7) 0.7321(6) 0.4961(5) 0.0229(12) Uani 1 1 d .
C7 C 0.4032(7) 0.8454(6) 0.5408(5) 0.0265(13) Uani 1 1 d .
C8 C 0.2841(7) 0.8237(6) 0.4733(5) 0.0259(13) Uani 1 1 d .
C9 C 0.5964(8) 0.6981(7) 0.5357(5) 0.0313(15) Uani 1 1 d .
F7 F 0.5804(6) 0.6876(5) 0.6278(3) 0.0516(12) Uani 1 1 d .
F8 F 0.7120(5) 0.7923(5) 0.5515(5) 0.0637(16) Uani 1 1 d .
F9 F 0.6245(5) 0.5809(4) 0.4735(3) 0.0422(10) Uani 1 1 d .
C10 C 0.1730(8) 0.9100(7) 0.4785(6) 0.0364(16) Uani 1 1 d .
F10 F 0.2102(6) 1.0283(5) 0.5566(4) 0.0553(13) Uani 1 1 d .
F11 F 0.0444(5) 0.8509(5) 0.4920(4) 0.0546(13) Uani 1 1 d .
F12 F 0.1559(5) 0.9348(4) 0.3927(4) 0.0438(10) Uani 1 1 d .
C11 C 0.4093(7) 0.7000(6) 0.1164(5) 0.0276(13) Uani 1 1 d .
C12 C 0.2851(8) 0.7188(7) 0.0703(5) 0.0325(14) Uani 1 1 d .
C13 C 0.1778(7) 0.6920(6) 0.1264(5) 0.0299(14) Uani 1 1 d .
C14 C 0.5579(8) 0.7174(8) 0.0899(5) 0.0384(17) Uani 1 1 d .
F13 F 0.6080(6) 0.8421(5) 0.0939(4) 0.0604(14) Uani 1 1 d .
F14 F 0.5704(6) 0.6328(5) -0.0068(4) 0.0521(12) Uani 1 1 d .
F15 F 0.6476(5) 0.6914(7) 0.1529(4) 0.0676(17) Uani 1 1 d .
C15 C 0.0221(8) 0.6926(8) 0.1134(6) 0.0389(17) Uani 1 1 d .
F16 F -0.0165(6) 0.6981(7) 0.0235(5) 0.0700(16) Uani 1 1 d .
F17 F -0.0172(5) 0.7954(5) 0.1874(4) 0.0570(13) Uani 1 1 d .
F18 F -0.0570(5) 0.5792(5) 0.1161(4) 0.0525(12) Uani 1 1 d .
B1 B 0.1697(7) 0.6333(7) 0.2956(5) 0.0220(13) Uani 1 1 d .
H1 H 0.0811 0.6720 0.3075 0.026 Uiso 1 1 calc R

loop_
_atom_site_aniso_label
_atom_site_aniso_U_11
_atom_site_aniso_U_22
_atom_site_aniso_U_33
_atom_site_aniso_U_23
_atom_site_aniso_U_13
_atom_site_aniso_U_12
Tl1 0.01915(17) 0.04377(19) 0.03390(17) 0.01084(13) 0.00323(11) 0.01005(11)
Br1 0.0423(5) 0.0374(4) 0.0656(5) 0.0251(4) 0.0062(4) -0.0109(3)
Br2 0.0431(5) 0.0400(4) 0.0401(4) -0.0108(3) 0.0029(3) -0.0023(3)
Br3 0.0742(6) 0.0584(5) 0.0372(4) 0.0297(4) 0.0097(4) 0.0252(4)
N1 0.021(3) 0.024(2) 0.029(3) 0.010(2) 0.001(2) 0.002(2)
N2 0.008(2) 0.026(3) 0.033(3) 0.012(2) 0.0013(19) 0.0040(19)
N3 0.012(2) 0.022(2) 0.028(2) 0.010(2) 0.0032(19) 0.0048(18)
N4 0.015(2) 0.025(2) 0.025(2) 0.009(2) 0.0038(19) 0.0060(19)
N5 0.015(3) 0.027(3) 0.027(2) 0.010(2) 0.002(2) 0.002(2)
N6 0.019(3) 0.024(2) 0.025(2) 0.010(2) -0.003(2) 0.0027(19)
C1 0.029(4) 0.022(3) 0.030(3) 0.008(3) -0.004(3) 0.004(2)
C2 0.022(3) 0.030(3) 0.033(3) 0.018(3) 0.000(3) -0.002(3)
C3 0.010(3) 0.033(3) 0.035(3) 0.016(3) -0.003(2) -0.002(2)
C4 0.039(4) 0.030(3) 0.036(4) 0.012(3) 0.003(3) 0.009(3)
F1 0.088(4) 0.057(3) 0.047(3) -0.014(2) -0.025(3) 0.026(3)
F2 0.074(4) 0.038(2) 0.080(4) 0.034(2) 0.024(3) 0.025(2)
F3 0.045(3) 0.038(2) 0.069(3) 0.009(2) 0.023(2) 0.014(2)
C5 0.021(4) 0.040(4) 0.057(5) 0.022(4) 0.014(3) 0.004(3)
F4 0.044(3) 0.052(3) 0.110(5) 0.033(3) 0.047(3) 0.004(2)
F5 0.022(2) 0.076(3) 0.083(4) 0.039(3) 0.008(2) 0.022(2)
F6 0.046(3) 0.051(3) 0.050(3) 0.020(2) 0.022(2) 0.017(2)
C6 0.020(3) 0.024(3) 0.024(3) 0.010(2) 0.001(2) 0.001(2)
C7 0.021(3) 0.023(3) 0.027(3) 0.002(2) 0.004(2) -0.004(2)
C8 0.023(3) 0.024(3) 0.032(3) 0.011(3) 0.011(3) 0.003(2)
C9 0.027(4) 0.032(3) 0.032(3) 0.014(3) -0.004(3) -0.007(3)
F7 0.064(3) 0.059(3) 0.036(2) 0.024(2) -0.010(2) 0.011(2)
F8 0.033(3) 0.055(3) 0.102(4) 0.041(3) -0.023(3) -0.014(2)
F9 0.033(2) 0.045(2) 0.043(2) 0.0073(19) -0.0077(18) 0.0159(18)
C10 0.034(4) 0.028(3) 0.049(4) 0.014(3) 0.012(3) 0.012(3)
F10 0.068(3) 0.033(2) 0.056(3) 0.000(2) 0.009(2) 0.025(2)
F11 0.033(3) 0.053(3) 0.089(4) 0.031(3) 0.032(2) 0.025(2)
F12 0.049(3) 0.033(2) 0.055(3) 0.020(2) 0.004(2) 0.0163(19)
C11 0.030(4) 0.025(3) 0.023(3) 0.007(2) -0.002(2) -0.001(3)
C12 0.040(4) 0.030(3) 0.028(3) 0.012(3) 0.001(3) 0.006(3)
C13 0.028(4) 0.026(3) 0.034(3) 0.010(3) -0.005(3) 0.008(3)
C14 0.038(4) 0.039(4) 0.029(3) 0.007(3) 0.009(3) -0.006(3)
F13 0.055(3) 0.047(3) 0.064(3) 0.012(2) 0.027(3) -0.014(2)
F14 0.052(3) 0.055(3) 0.039(2) 0.005(2) 0.024(2) 0.008(2)
F15 0.019(2) 0.133(5) 0.063(3) 0.052(3) 0.010(2) 0.008(3)
C15 0.034(4) 0.040(4) 0.047(4) 0.022(3) -0.008(3) 0.010(3)
F16 0.049(3) 0.114(5) 0.070(3) 0.056(4) -0.007(3) 0.030(3)
F17 0.037(3) 0.052(3) 0.079(3) 0.015(3) 0.002(2) 0.025(2)
F18 0.026(2) 0.058(3) 0.072(3) 0.026(3) -0.009(2) 0.003(2)
B1 0.011(3) 0.026(3) 0.030(3) 0.011(3) 0.004(3) 0.007(2)

loop_
_atom_type_symbol
_atom_type_description
_atom_type_scat_dispersion_real
_atom_type_scat_dispersion_imag
_atom_type_scat_source
C C 0.0033 0.0016 'International Tables Vol C Tables 4.2.6.8 and 6.1.1.4'
H H 0.0000 0.0000 'International Tables Vol C Tables 4.2.6.8 and 6.1.1.4'
B B 0.0013 0.0007 'International Tables Vol C Tables 4.2.6.8 and 6.1.1.4'
N N 0.0061 0.0033 'International Tables Vol C Tables 4.2.6.8 and 6.1.1.4'
F F 0.0171 0.0103 'International Tables Vol C Tables 4.2.6.8 and 6.1.1.4'
Br Br -0.2901 2.4595 'International Tables Vol C Tables 4.2.6.8 and 6.1.1.4'
Tl Tl -2.8358 9.6688 'International Tables Vol C Tables 4.2.6.8 and 6.1.1.4'

loop_
_geom_angle_atom_site_label_1
_geom_angle_atom_site_label_2
_geom_angle_atom_site_label_3
_geom_angle
N1 Tl1 N5 71.39(15)
N1 Tl1 N3 71.35(15)
N5 Tl1 N3 66.68(15)
N2 N1 C1 106.2(5)
N2 N1 Tl1 119.6(4)
C1 N1 Tl1 124.6(4)
N1 N2 C3 110.2(5)
N1 N2 B1 121.8(5)
C3 N2 B1 127.9(5)
C6 N3 N4 106.2(5)
C6 N3 Tl1 125.1(4)
N4 N3 Tl1 121.5(3)
N3 N4 C8 110.3(5)
N3 N4 B1 120.5(5)
C8 N4 B1 129.2(5)
C11 N5 N6 106.5(5)
C11 N5 Tl1 123.2(4)
N6 N5 Tl1 118.4(3)
N5 N6 C13 109.9(5)
N5 N6 B1 120.0(5)
C13 N6 B1 129.9(5)
N1 C1 C2 111.4(6)
N1 C1 C4 120.0(6)
C2 C1 C4 128.5(6)
C1 C2 C3 104.3(5)
C1 C2 Br1 126.5(5)
C3 C2 Br1 129.1(5)
N2 C3 C2 107.8(6)
N2 C3 C5 121.7(6)
C2 C3 C5 130.5(6)
F2 C4 F1 108.0(6)
F2 C4 F3 106.7(6)
F1 C4 F3 106.0(6)
F2 C4 C1 112.0(6)
F1 C4 C1 111.9(6)
F3 C4 C1 111.8(6)
F6 C5 F4 107.3(6)
F6 C5 F5 106.4(6)
F4 C5 F5 107.4(6)
F6 C5 C3 113.0(6)
F4 C5 C3 110.9(6)
F5 C5 C3 111.6(6)
N3 C6 C7 111.3(6)
N3 C6 C9 120.1(6)
C7 C6 C9 128.6(6)
C8 C7 C6 104.3(5)
C8 C7 Br2 129.9(5)
C6 C7 Br2 125.8(5)
N4 C8 C7 107.9(6)
N4 C8 C10 122.2(6)
C7 C8 C10 129.9(6)
F8 C9 F9 108.1(6)
F8 C9 F7 105.6(6)
F9 C9 F7 106.5(6)
F8 C9 C6 112.8(6)
F9 C9 C6 112.6(5)
F7 C9 C6 110.8(6)
F10 C10 F12 107.7(6)
F10 C10 F11 107.4(6)
F12 C10 F11 106.9(6)
F10 C10 C8 110.6(6)
F12 C10 C8 112.0(6)
F11 C10 C8 111.9(5)
N5 C11 C12 110.8(6)
N5 C11 C14 119.9(6)
C12 C11 C14 129.3(6)
C13 C12 C11 105.1(6)
C13 C12 Br3 129.3(6)
C11 C12 Br3 125.5(5)
C12 C13 N6 107.6(6)
C12 C13 C15 130.3(6)
N6 C13 C15 122.1(6)
F13 C14 F15 107.4(6)
F13 C14 F14 105.9(6)
F15 C14 F14 106.4(7)
F13 C14 C11 112.9(7)
F15 C14 C11 111.6(6)
F14 C14 C11 112.2(6)
F16 C15 F17 108.3(6)
F16 C15 F18 106.7(6)
F17 C15 F18 106.2(7)
F16 C15 C13 111.3(7)
F17 C15 C13 112.9(6)
F18 C15 C13 111.2(6)
N4 B1 N2 110.7(5)
N4 B1 N6 108.5(5)
N2 B1 N6 109.4(5)
N4 B1 H1 109.4
N2 B1 H1 109.4
N6 B1 H1 109.4

loop_
_geom_bond_atom_site_label_1
_geom_bond_atom_site_label_2
_geom_bond_distance
Tl1 N1 2.727(5)
Tl1 N5 2.738(5)
Tl1 N3 2.761(5)
Br1 C2 1.857(6)
Br2 C7 1.857(6)
Br3 C12 1.865(6)
N1 N2 1.338(7)
N1 C1 1.339(8)
N2 C3 1.361(8)
N2 B1 1.550(8)
N3 C6 1.328(8)
N3 N4 1.343(7)
N4 C8 1.356(8)
N4 B1 1.550(8)
N5 C11 1.333(8)
N5 N6 1.348(7)
N6 C13 1.375(8)
N6 B1 1.564(8)
C1 C2 1.382(10)
C1 C4 1.493(10)
C2 C3 1.381(9)
C3 C5 1.486(10)
C4 F2 1.317(9)
C4 F1 1.326(9)
C4 F3 1.332(9)
C5 F6 1.317(9)
C5 F4 1.328(8)
C5 F5 1.348(9)
C6 C7 1.390(9)
C6 C9 1.491(9)
C7 C8 1.374(10)
C8 C10 1.500(9)
C9 F8 1.317(8)
C9 F9 1.322(9)
C9 F7 1.346(8)
C10 F10 1.321(9)
C10 F12 1.330(9)
C10 F11 1.336(9)
C11 C12 1.397(10)
C11 C14 1.472(10)
C12 C13 1.368(10)
C13 C15 1.481(10)
C14 F13 1.329(9)
C14 F15 1.332(10)
C14 F14 1.349(8)
C15 F16 1.320(9)
C15 F17 1.327(10)
C15 F18 1.340(9)
B1 H1 0.9900

loop_
_geom_torsion_atom_site_label_1
_geom_torsion_atom_site_label_2
_geom_torsion_atom_site_label_3
_geom_torsion_atom_site_label_4
_geom_torsion
N5 Tl1 N1 N2 -53.1(4)
N3 Tl1 N1 N2 17.8(4)
N5 Tl1 N1 C1 165.5(5)
N3 Tl1 N1 C1 -123.6(5)
C1 N1 N2 C3 -0.3(7)
Tl1 N1 N2 C3 -148.0(4)
C1 N1 N2 B1 -177.2(5)
Tl1 N1 N2 B1 35.1(7)
N1 Tl1 N3 C6 164.5(5)
N5 Tl1 N3 C6 -118.3(5)
N1 Tl1 N3 N4 -49.6(4)
N5 Tl1 N3 N4 27.6(4)
C6 N3 N4 C8 -0.1(6)
Tl1 N3 N4 C8 -151.6(4)
C6 N3 N4 B1 178.9(5)
Tl1 N3 N4 B1 27.4(6)
N1 Tl1 N5 C11 -122.9(5)
N3 Tl1 N5 C11 159.9(5)
N1 Tl1 N5 N6 14.8(4)
N3 Tl1 N5 N6 -62.3(4)
C11 N5 N6 C13 0.4(6)
Tl1 N5 N6 C13 -143.6(4)
C11 N5 N6 B1 -174.7(5)
Tl1 N5 N6 B1 41.3(6)
N2 N1 C1 C2 0.9(7)
Tl1 N1 C1 C2 146.6(4)
N2 N1 C1 C4 178.1(6)
Tl1 N1 C1 C4 -36.3(8)
N1 C1 C2 C3 -1.1(7)
C4 C1 C2 C3 -178.0(6)
N1 C1 C2 Br1 175.8(5)
C4 C1 C2 Br1 -1.0(10)
N1 N2 C3 C2 -0.4(7)
B1 N2 C3 C2 176.3(5)
N1 N2 C3 C5 178.4(6)
B1 N2 C3 C5 -4.9(10)
C1 C2 C3 N2 0.9(7)
Br1 C2 C3 N2 -176.0(5)
C1 C2 C3 C5 -177.8(7)
Br1 C2 C3 C5 5.4(11)
N1 C1 C4 F2 136.5(7)
C2 C1 C4 F2 -46.9(10)
N1 C1 C4 F1 -102.1(8)
C2 C1 C4 F1 74.5(9)
N1 C1 C4 F3 16.8(9)
C2 C1 C4 F3 -166.6(6)
N2 C3 C5 F6 -51.5(9)
C2 C3 C5 F6 127.0(7)
N2 C3 C5 F4 -172.0(6)
C2 C3 C5 F4 6.5(11)
N2 C3 C5 F5 68.4(8)
C2 C3 C5 F5 -113.2(8)
N4 N3 C6 C7 -0.1(7)
Tl1 N3 C6 C7 150.0(4)
N4 N3 C6 C9 179.0(5)
Tl1 N3 C6 C9 -30.9(7)
N3 C6 C7 C8 0.3(7)
C9 C6 C7 C8 -178.7(6)
N3 C6 C7 Br2 -179.3(4)
C9 C6 C7 Br2 1.7(10)
N3 N4 C8 C7 0.3(6)
B1 N4 C8 C7 -178.6(6)
N3 N4 C8 C10 179.9(5)
B1 N4 C8 C10 1.0(9)
C6 C7 C8 N4 -0.3(7)
Br2 C7 C8 N4 179.2(5)
C6 C7 C8 C10 -179.9(6)
Br2 C7 C8 C10 -0.4(10)
N3 C6 C9 F8 123.1(7)
C7 C6 C9 F8 -58.0(9)
N3 C6 C9 F9 0.5(8)
C7 C6 C9 F9 179.4(6)
N3 C6 C9 F7 -118.7(6)
C7 C6 C9 F7 60.2(8)
N4 C8 C10 F10 -172.5(6)
C7 C8 C10 F10 7.0(10)
N4 C8 C10 F12 -52.4(8)
C7 C8 C10 F12 127.2(7)
N4 C8 C10 F11 67.7(8)
C7 C8 C10 F11 -112.8(8)
N6 N5 C11 C12 -0.1(7)
Tl1 N5 C11 C12 141.8(4)
N6 N5 C11 C14 178.4(6)
Tl1 N5 C11 C14 -39.7(7)
N5 C11 C12 C13 -0.3(7)
C14 C11 C12 C13 -178.6(7)
N5 C11 C12 Br3 178.5(5)
C14 C11 C12 Br3 0.1(10)
C11 C12 C13 N6 0.5(7)
Br3 C12 C13 N6 -178.2(5)
C11 C12 C13 C15 -178.8(7)
Br3 C12 C13 C15 2.5(11)
N5 N6 C13 C12 -0.6(7)
B1 N6 C13 C12 173.9(6)
N5 N6 C13 C15 178.8(6)
B1 N6 C13 C15 -6.7(10)
N5 C11 C14 F13 -120.1(7)
C12 C11 C14 F13 58.1(9)
N5 C11 C14 F15 1.0(9)
C12 C11 C14 F15 179.2(7)
N5 C11 C14 F14 120.2(7)
C12 C11 C14 F14 -61.5(10)
C12 C13 C15 F16 12.4(11)
N6 C13 C15 F16 -166.8(6)
C12 C13 C15 F17 -109.5(9)
N6 C13 C15 F17 71.2(8)
C12 C13 C15 F18 131.3(8)
N6 C13 C15 F18 -48.0(9)
N3 N4 B1 N2 42.0(7)
C8 N4 B1 N2 -139.2(6)
N3 N4 B1 N6 -78.0(6)
C8 N4 B1 N6 100.8(7)
N1 N2 B1 N4 -83.3(6)
C3 N2 B1 N4 100.4(7)
N1 N2 B1 N6 36.2(7)
C3 N2 B1 N6 -140.1(6)
N5 N6 B1 N4 35.8(7)
C13 N6 B1 N4 -138.2(6)
N5 N6 B1 N2 -85.1(6)
C13 N6 B1 N2 100.9(7)
